data_2300275
loop_
_publ_author_name
'Veselinovi\'c, Ljiljana'
'Karanovi\'c, Ljiljana'
'Stojanovi\'c, Zoran'
'Bra\<cko, Ines'
'Markovi\'c, Smilja'
'Ignjatovi\'c, Nenad'
'Uskokovi\'c, Dragan'

_publ_section_title
;
 Crystal structure of cobalt-substituted calcium hydroxyapatite
 nanopowders prepared by hydrothermal processing
;
_journal_coeditor_code KS5226
_journal_issue 2
_journal_name_full 'Journal of Applied Crystallography'
_journal_page_first 320
_journal_page_last 327
_journal_paper_doi 10.1107/S0021889809051395
_journal_volume 43
_journal_year 2010
_chemical_formula_structural Ca9.05Co0.95(PO4)6(OH)2
_chemical_name_common 'Calcium Tris(phosphate(V)) Hydroxide'
_chemical_name_systematic
;
 cobalt exchanged hydroxyapatite
;
_space_group_IT_number 176
_symmetry_cell_setting hexagonal
_symmetry_space_group_name_Hall '-P 6c'
_symmetry_space_group_name_H-M 'P 63/m'
_cell_angle_alpha 90.00
_cell_angle_beta 90.00
_cell_angle_gamma 120.00
_cell_formula_units_Z 2
_cell_length_a 9.4039(4)
_cell_length_b 9.4039(4)
_cell_length_c 6.8526(4)
_cell_measurement_temperature 293(2)
_cell_volume 524.81(4)
_computing_structure_refinement FULLPROF
_diffrn_ambient_temperature 295
_diffrn_measurement_device_type 'Philips 1050'
_diffrn_radiation_type X-ray
_pd_instr_location ?
_pd_meas_2theta_range_inc 0.02
_pd_meas_2theta_range_max 110
_pd_meas_2theta_range_min 8
_pd_meas_number_of_points 5096
_pd_proc_2theta_range_inc 0.02
_pd_proc_2theta_range_max 110
_pd_proc_2theta_range_min 8
_pd_proc_ls_background_function 'square polynomial for each range'
_pd_proc_ls_pref_orient_corr ?
_pd_proc_ls_profile_function pseudo-Voigt
_pd_proc_ls_prof_R_factor 4.3818
_pd_proc_ls_prof_wR_expected 7.1997
_pd_proc_ls_prof_wR_factor 5.5497
_pd_proc_wavelength 1.540562
_pd_spec_mounting ?
_refine_ls_number_parameters 36
_refine_ls_number_reflns 567
_refine_ls_number_restraints 4
_cod_data_source_file ks5226.cif
_cod_data_source_block Co10HAp
_cod_depositor_comments
;
The following automatic conversions were performed:
'_symmetry_cell_setting' value 'Hexagonal' changed to 'hexagonal'
according to '/home/saulius/struct/CIF-dictionaries/cif_core.dic'
dictionary named 'cif_core.dic' version 2.4.1 from 2010-06-29.

Automatic conversion script
Id: cif_fix_enum 1527 2010-12-29 10:47:43Z saulius 

Luca Lutterotti, 10/5/2013

Problem with occupancy exceeding 1. We re-normalize everything 
to 1 for the maximum.
;
_cod_original_sg_symbol_H-M 'P 63/M'
_cod_database_code 2300275

loop_
_symmetry_equiv_pos_as_xyz
x,y,z
x-y,x,z+1/2
-y,x-y,z
-x,-y,z+1/2
-x+y,-x,z
y,-x+y,z+1/2
-x,-y,-z
-x+y,-x,-z+1/2
y,-x+y,-z
x,y,-z+1/2
x-y,x,-z
-y,x-y,-z+1/2

loop_
_atom_site_type_symbol
_atom_site_label
_atom_site_fract_x
_atom_site_fract_y
_atom_site_fract_z
_atom_site_U_iso_or_equiv
_atom_site_adp_type
_atom_site_occupancy
Ca Ca1 0.33330 0.66670 0.00279 0.01900 Uiso 0.95046(9)
Co Co1 0.33330 0.66670 0.00279 0.01900 Uiso 0.04954(9)
Ca Ca2 0.24671 0.99608 0.25000 0.01900 Uiso 0.91054(12)
Co Co2 0.24671 0.99608 0.25000 0.01900 Uiso 0.08946(12)
P P 0.39606 0.36749 0.25000 0.01900 Uiso 1.0
O O1 0.32980 0.48701 0.25000 0.01900 Uiso 1.0
O O2 0.58438 0.46506 0.25000 0.01900 Uiso 1.0
O O3 0.34435 0.25765 0.06824 0.01900 Uiso 1.0
O O4 0.00000 0.00000 0.18325 0.01900 Uiso 0.5

loop_
_atom_type_symbol
_atom_type_scat_dispersion_real
_atom_type_scat_dispersion_imag
_atom_type_scat_source
Ca 0.34100 1.28600 International_Tables_for_Crystallography_Vol.C(1991)_Tables_6.1.1.4_and_6.1.1.5
Co -2.46400 3.60800 International_Tables_for_Crystallography_Vol.C(1991)_Tables_6.1.1.4_and_6.1.1.5
P 0.28300 0.43400 International_Tables_for_Crystallography_Vol.C(1991)_Tables_6.1.1.4_and_6.1.1.5
O 0.04700 0.03200 International_Tables_for_Crystallography_Vol.C(1991)_Tables_6.1.1.4_and_6.1.1.5
